data_9002660
loop_
_publ_author_name
'Fischer, R. X.'
'Schmucker, M.'
'Angerer, P.'
'Schneider, H.'

_publ_section_title
;
 Crystal structures of Na and K aluminate mullites
 Sample: Na
;
_journal_name_full 'American Mineralogist'
_journal_page_first 1513
_journal_page_last 1518
_journal_volume 86
_journal_year 2001
_chemical_formula_sum 'Al3 Na0.335 O4.665'
_chemical_name_mineral Mullite
_space_group_IT_number 55
_symmetry_space_group_name_Hall '-P 2 2ab'
_symmetry_space_group_name_H-M 'P b a m'
_cell_angle_alpha 90
_cell_angle_beta 90
_cell_angle_gamma 90
_cell_formula_units_Z 2
_cell_length_a 7.6819
_cell_length_b 7.6810
_cell_length_c 2.91842
_cell_volume 172.200
_database_code_amcsd 0002749
_exptl_crystal_density_diffrn 3.149
_cod_original_formula_sum 'Na.335 Al3 O4.665'
_cod_database_code 9002660

loop_
_space_group_symop_operation_xyz
x,y,z
1/2+x,1/2-y,z
1/2-x,1/2+y,-z
1/2-x,1/2+y,z
1/2+x,1/2-y,-z
x,y,-z
-x,-y,z
-x,-y,-z

loop_
_atom_site_label
_atom_site_fract_x
_atom_site_fract_y
_atom_site_fract_z
_atom_site_occupancy
_atom_site_U_iso_or_equiv
_atom_site_type_symbol
_atom_site_attached_hydrogens
Na 0.08700 0.56100 0.50000 0.16750 0.01773 Na 0
Al1 0.00000 0.00000 0.00000 1.00000 0.01001 Al 0
AlT 0.15100 0.33310 0.50000 0.66750 0.01051 Al 0
AlT* 0.26910 0.19560 0.50000 0.33250 0.01393 Al 0
Oab 0.36020 0.42110 0.50000 1.00000 0.01659 O 0
Oc* 0.48430 0.04580 0.50000 0.33250 0.01393 O 0
Od 0.13180 0.21240 0.00000 1.00000 0.01520 O 0

loop_
_cod_changelog_entry_id
_cod_changelog_entry_author
_cod_changelog_entry_date
_cod_changelog_entry_text
1
;cod-tools version 3.8.0
Id: cif_guess_AMCSD_atom_types 9581 2023-05-17 12:35:41Z saulius
;
2023-05-18T11:37:19+03:00
;Derived atom types and hydrogen counts
from atom names that follow the AMCSD naming convention
(Wat == water, O-H == hydroxyl).
;

loop_
_cod_related_entry_id
_cod_related_entry_database
_cod_related_entry_code
1 AMCSD 0002749
